data_4037471
loop_
_publ_author_name
'Manchala, Narasimhulu'
'Law, Hanson Y. L.'
'Kerr, Daniel J.'
'Volpe, Rohan'
'Lepage, Romain J.'
'White, Jonathan M.'
'Krenske, Elizabeth H.'
'Flynn, Bernard L.'

_publ_section_title
;
 Multistereocenter-Containing Cyclopentanoids from Ynamides via
 Oxazolidinone-Controlled Nazarov Cyclization.
;
_journal_issue 13
_journal_name_full 'The Journal of organic chemistry'
_journal_page_first 6511
_journal_page_last 6527
_journal_paper_doi 10.1021/acs.joc.7b00082
_journal_volume 82
_journal_year 2017
_chemical_absolute_configuration rmad
_chemical_formula_sum 'C25 H27 N O3'
_chemical_formula_weight 389.48
_space_group_IT_number 19
_space_group_name_Hall 'P 2ac 2ab'
_space_group_name_H-M_alt 'P 21 21 21'
_symmetry_cell_setting orthorhombic
_symmetry_space_group_name_H-M 'P 21 21 21'
_atom_sites_solution_hydrogens geom
_atom_sites_solution_primary direct
_atom_sites_solution_secondary difmap
_audit_creation_method SHELXL-97
_cell_angle_alpha 90.00
_cell_angle_beta 90.00
_cell_angle_gamma 90.00
_cell_formula_units_Z 4
_cell_length_a 10.1206(2)
_cell_length_b 10.1349(2)
_cell_length_c 21.0311(5)
_cell_measurement_reflns_used 10061
_cell_measurement_temperature 130.0(2)
_cell_measurement_theta_max 74.4869
_cell_measurement_theta_min 4.2008
_cell_volume 2157.19(8)
_computing_cell_refinement
;
CrysAlisPro, Agilent Technologies,
Version 1.171.36.21 (release 14-08-2012 CrysAlis171 .NET)
(compiled Sep 14 2012,17:21:16)
;
_computing_data_collection
;
CrysAlisPro, Agilent Technologies,
Version 1.171.36.21 (release 14-08-2012 CrysAlis171 .NET)
(compiled Sep 14 2012,17:21:16)
;
_computing_data_reduction
;
CrysAlisPro, Agilent Technologies,
Version 1.171.36.21 (release 14-08-2012 CrysAlis171 .NET)
(compiled Sep 14 2012,17:21:16)
;
_computing_structure_refinement 'SHELXL-97 (Sheldrick, 1997)'
_diffrn_ambient_temperature 130.0(2)
_diffrn_measured_fraction_theta_full 1.000
_diffrn_measured_fraction_theta_max 1.000
_diffrn_measurement_device_type 'SuperNova, Dual, Cu at zero, Atlas'
_diffrn_measurement_method '\w scans'
_diffrn_radiation_monochromator mirror
_diffrn_radiation_source 'SuperNova (Cu) X-ray Source'
_diffrn_radiation_type 'Cu K\a'
_diffrn_radiation_wavelength 1.5418
_diffrn_reflns_av_R_equivalents 0.0390
_diffrn_reflns_av_sigmaI/netI 0.0233
_diffrn_reflns_limit_h_max 11
_diffrn_reflns_limit_h_min -12
_diffrn_reflns_limit_k_max 11
_diffrn_reflns_limit_k_min -12
_diffrn_reflns_limit_l_max 25
_diffrn_reflns_limit_l_min -25
_diffrn_reflns_number 18563
_diffrn_reflns_theta_full 67.50
_diffrn_reflns_theta_max 67.50
_diffrn_reflns_theta_min 4.20
_exptl_absorpt_coefficient_mu 0.621
_exptl_absorpt_correction_T_max 1.00000
_exptl_absorpt_correction_T_min 0.43911
_exptl_absorpt_correction_type multi-scan
_exptl_absorpt_process_details
;
CrysAlisPro, Agilent Technologies,
Version 1.171.36.21 (release 14-08-2012 CrysAlis171 .NET)
(compiled Sep 14 2012,17:21:16)
Empirical absorption correction using spherical harmonics,
 implemented in SCALE3 ABSPACK scaling algorithm.
;
_exptl_crystal_colour colourless
_exptl_crystal_density_diffrn 1.199
_exptl_crystal_density_method 'not measured'
_exptl_crystal_description BRICK
_exptl_crystal_F_000 832
_exptl_crystal_size_max 0.4764
_exptl_crystal_size_mid 0.2845
_exptl_crystal_size_min 0.0860
_refine_diff_density_max 0.522
_refine_diff_density_min -0.207
_refine_diff_density_rms 0.041
_refine_ls_abs_structure_details 'Flack H D (1983), Acta Cryst. A39, 876-881'
_refine_ls_abs_structure_Flack -0.1(3)
_refine_ls_extinction_method none
_refine_ls_goodness_of_fit_ref 0.989
_refine_ls_hydrogen_treatment constr
_refine_ls_matrix_type full
_refine_ls_number_parameters 262
_refine_ls_number_reflns 3875
_refine_ls_number_restraints 0
_refine_ls_restrained_S_all 0.989
_refine_ls_R_factor_all 0.0438
_refine_ls_R_factor_gt 0.0418
_refine_ls_shift/su_max 0.000
_refine_ls_shift/su_mean 0.000
_refine_ls_structure_factor_coef Fsqd
_refine_ls_weighting_details 'calc w=1/[\s^2^(Fo^2^)+(0.0508P)^2^+1.2334P] where P=(Fo^2^+2Fc^2^)/3'
_refine_ls_weighting_scheme calc
_refine_ls_wR_factor_gt 0.1044
_refine_ls_wR_factor_ref 0.1059
_reflns_number_gt 3724
_reflns_number_total 3875
_reflns_threshold_expression >2sigma(I)
_cod_data_source_file jo7b00082_si_003.cif
_cod_data_source_block shelxl
_cod_database_code 4037471

loop_
_symmetry_equiv_pos_as_xyz
'x, y, z'
'-x+1/2, -y, z+1/2'
'-x, y+1/2, -z+1/2'
'x+1/2, -y+1/2, -z'

loop_
_atom_site_label
_atom_site_type_symbol
_atom_site_fract_x
_atom_site_fract_y
_atom_site_fract_z
_atom_site_U_iso_or_equiv
_atom_site_adp_type
_atom_site_occupancy
_atom_site_symmetry_multiplicity
_atom_site_calc_flag
_atom_site_refinement_flags
C24 C 1.3528(3) 0.8220(3) 0.71333(14) 0.0631(8) Uani 1 1 d .
H24A H 1.4377 0.8356 0.6940 0.095 Uiso 1 1 calc R
H24B H 1.2920 0.7895 0.6820 0.095 Uiso 1 1 calc R
H24C H 1.3609 0.7588 0.7471 0.095 Uiso 1 1 calc R
C1 C 1.3350(2) 0.71680(18) 0.88978(10) 0.0279(4) Uani 1 1 d .
C2 C 1.4053(2) 0.7458(2) 0.95229(11) 0.0340(5) Uani 1 1 d .
H2 H 1.3408 0.7282 0.9860 0.041 Uiso 1 1 calc R
C3 C 1.4239(2) 0.8990(2) 0.95047(10) 0.0280(5) Uani 1 1 d .
C4 C 1.31256(19) 0.94125(19) 0.90595(9) 0.0218(4) Uani 1 1 d .
C5 C 1.26182(18) 0.83882(19) 0.87363(9) 0.0209(4) Uani 1 1 d .
C6 C 1.5584(2) 0.9370(2) 0.92104(10) 0.0286(4) Uani 1 1 d .
C7 C 1.6535(2) 1.0056(3) 0.95541(13) 0.0441(6) Uani 1 1 d .
H7 H 1.6369 1.0280 0.9975 0.053 Uiso 1 1 calc R
C8 C 1.7722(3) 1.0412(3) 0.92796(15) 0.0579(8) Uani 1 1 d .
H8 H 1.8348 1.0865 0.9519 0.070 Uiso 1 1 calc R
C9 C 1.7989(2) 1.0101(3) 0.86542(14) 0.0511(7) Uani 1 1 d .
H9 H 1.8781 1.0362 0.8468 0.061 Uiso 1 1 calc R
C10 C 1.7068(2) 0.9398(3) 0.83080(13) 0.0434(6) Uani 1 1 d .
H10 H 1.7245 0.9170 0.7888 0.052 Uiso 1 1 calc R
C11 C 1.5881(2) 0.9033(2) 0.85844(11) 0.0329(5) Uani 1 1 d .
H11 H 1.5271 0.8553 0.8348 0.039 Uiso 1 1 calc R
C12 C 1.5230(3) 0.6619(3) 0.96686(13) 0.0433(6) Uani 1 1 d .
H12A H 1.5603 0.6885 1.0068 0.065 Uiso 1 1 calc R
H12B H 1.5878 0.6723 0.9339 0.065 Uiso 1 1 calc R
H12C H 1.4966 0.5711 0.9692 0.065 Uiso 1 1 calc R
C13 C 1.4022(2) 0.9584(2) 1.01666(10) 0.0362(5) Uani 1 1 d .
H13A H 1.4720 0.9304 1.0445 0.054 Uiso 1 1 calc R
H13B H 1.3189 0.9291 1.0332 0.054 Uiso 1 1 calc R
H13C H 1.4024 1.0529 1.0137 0.054 Uiso 1 1 calc R
C14 C 1.2706(2) 1.08029(18) 0.90110(9) 0.0211(4) Uani 1 1 d .
C15 C 1.1378(2) 1.11195(19) 0.91090(10) 0.0259(4) Uani 1 1 d .
H15 H 1.0780 1.0458 0.9215 0.031 Uiso 1 1 calc R
C16 C 1.0945(2) 1.2410(2) 0.90503(10) 0.0294(5) Uani 1 1 d .
H16 H 1.0059 1.2608 0.9118 0.035 Uiso 1 1 calc R
C17 C 1.1818(2) 1.34043(19) 0.88925(9) 0.0277(4) Uani 1 1 d .
H17 H 1.1520 1.4266 0.8843 0.033 Uiso 1 1 calc R
C18 C 1.3139(2) 1.3107(2) 0.88094(11) 0.0335(5) Uani 1 1 d .
H18 H 1.3735 1.3777 0.8714 0.040 Uiso 1 1 calc R
C19 C 1.3586(2) 1.1814(2) 0.88664(11) 0.0306(5) Uani 1 1 d .
H19 H 1.4477 1.1625 0.8808 0.037 Uiso 1 1 calc R
C20 C 1.0762(2) 0.74558(19) 0.81610(10) 0.0249(4) Uani 1 1 d .
C21 C 1.0570(3) 0.8854(3) 0.73087(11) 0.0417(6) Uani 1 1 d .
H21A H 0.9857 0.9490 0.7276 0.050 Uiso 1 1 calc R
H21B H 1.0894 0.8666 0.6884 0.050 Uiso 1 1 calc R
C22 C 1.1682(2) 0.94038(19) 0.77225(9) 0.0237(4) Uani 1 1 d .
H22 H 1.1422 1.0269 0.7888 0.028 Uiso 1 1 calc R
C23 C 1.3021(2) 0.9517(2) 0.73998(10) 0.0337(5) Uani 1 1 d .
H23 H 1.3652 0.9800 0.7726 0.040 Uiso 1 1 calc R
C25 C 1.2975(3) 1.0611(3) 0.68952(13) 0.0538(7) Uani 1 1 d .
H25A H 1.3846 1.0755 0.6729 0.081 Uiso 1 1 calc R
H25B H 1.2653 1.1411 0.7085 0.081 Uiso 1 1 calc R
H25C H 1.2395 1.0350 0.6556 0.081 Uiso 1 1 calc R
N1 N 1.16799(16) 0.84343(15) 0.82443(7) 0.0217(3) Uani 1 1 d .
O1 O 1.34240(16) 0.61687(13) 0.85786(8) 0.0352(4) Uani 1 1 d .
O2 O 1.05196(15) 0.65508(15) 0.85119(8) 0.0333(3) Uani 1 1 d .
O3 O 1.01062(15) 0.76620(15) 0.76069(7) 0.0340(4) Uani 1 1 d .

loop_
_atom_site_aniso_label
_atom_site_aniso_U_11
_atom_site_aniso_U_22
_atom_site_aniso_U_33
_atom_site_aniso_U_23
_atom_site_aniso_U_13
_atom_site_aniso_U_12
C24 0.074(2) 0.0635(18) 0.0517(17) -0.0032(15) 0.0269(15) 0.0168(17)
C1 0.0319(11) 0.0151(9) 0.0366(11) 0.0052(8) -0.0045(9) -0.0042(8)
C2 0.0418(13) 0.0228(10) 0.0374(12) 0.0065(9) -0.0108(10) -0.0012(10)
C3 0.0331(11) 0.0217(10) 0.0292(11) 0.0017(8) -0.0118(9) -0.0026(9)
C4 0.0222(10) 0.0217(9) 0.0215(9) 0.0022(7) 0.0006(8) -0.0010(8)
C5 0.0230(9) 0.0180(9) 0.0216(9) 0.0031(7) -0.0019(7) -0.0009(8)
C6 0.0276(11) 0.0222(9) 0.0360(11) -0.0033(9) -0.0094(9) 0.0044(8)
C7 0.0355(13) 0.0509(14) 0.0459(14) -0.0141(12) -0.0083(11) -0.0038(12)
C8 0.0330(15) 0.070(2) 0.0710(19) -0.0251(16) -0.0077(13) -0.0113(14)
C9 0.0259(12) 0.0601(17) 0.0672(18) -0.0132(14) 0.0030(12) -0.0049(12)
C10 0.0332(13) 0.0451(14) 0.0520(15) -0.0119(12) -0.0002(11) 0.0040(11)
C11 0.0258(11) 0.0305(11) 0.0424(13) -0.0073(9) -0.0071(9) 0.0036(9)
C12 0.0458(14) 0.0367(12) 0.0474(14) 0.0076(11) -0.0095(11) 0.0055(12)
C13 0.0433(14) 0.0388(12) 0.0266(11) 0.0001(9) -0.0087(9) -0.0071(11)
C14 0.0271(10) 0.0174(9) 0.0187(9) -0.0020(7) -0.0023(7) -0.0017(7)
C15 0.0260(11) 0.0227(9) 0.0290(11) 0.0004(8) -0.0008(8) -0.0047(8)
C16 0.0245(10) 0.0290(10) 0.0349(11) -0.0026(9) -0.0007(8) 0.0063(9)
C17 0.0379(12) 0.0171(9) 0.0281(10) -0.0016(8) -0.0034(9) 0.0060(9)
C18 0.0343(12) 0.0187(10) 0.0474(13) 0.0010(9) 0.0047(10) -0.0053(9)
C19 0.0235(10) 0.0209(10) 0.0475(13) -0.0008(9) 0.0055(9) -0.0014(8)
C20 0.0264(10) 0.0219(9) 0.0265(9) -0.0018(8) -0.0004(8) -0.0041(8)
C21 0.0462(14) 0.0459(13) 0.0330(12) 0.0139(10) -0.0156(11) -0.0182(12)
C22 0.0298(11) 0.0203(9) 0.0210(9) 0.0043(7) -0.0044(8) -0.0008(8)
C23 0.0326(12) 0.0396(12) 0.0288(11) 0.0078(9) 0.0037(9) -0.0045(10)
C25 0.0505(16) 0.0676(18) 0.0433(14) 0.0275(14) 0.0027(12) -0.0156(14)
N1 0.0257(8) 0.0180(7) 0.0215(8) 0.0035(6) -0.0024(7) -0.0051(7)
O1 0.0380(9) 0.0173(7) 0.0504(10) -0.0024(7) -0.0075(7) 0.0006(6)
O2 0.0331(8) 0.0275(8) 0.0395(8) 0.0068(7) -0.0018(6) -0.0115(6)
O3 0.0344(8) 0.0342(8) 0.0333(8) 0.0031(6) -0.0102(6) -0.0129(7)

loop_
_atom_type_symbol
_atom_type_description
_atom_type_scat_dispersion_real
_atom_type_scat_dispersion_imag
_atom_type_scat_source
C C 0.0181 0.0091 'International Tables Vol C Tables 4.2.6.8 and 6.1.1.4'
H H 0.0000 0.0000 'International Tables Vol C Tables 4.2.6.8 and 6.1.1.4'
N N 0.0311 0.0180 'International Tables Vol C Tables 4.2.6.8 and 6.1.1.4'
O O 0.0492 0.0322 'International Tables Vol C Tables 4.2.6.8 and 6.1.1.4'

loop_
_geom_angle_atom_site_label_1
_geom_angle_atom_site_label_2
_geom_angle_atom_site_label_3
_geom_angle
O1 C1 C5 126.79(19)
O1 C1 C2 127.42(19)
C5 C1 C2 105.69(17)
C12 C2 C1 116.1(2)
C12 C2 C3 118.2(2)
C1 C2 C3 103.08(16)
C4 C3 C13 109.99(18)
C4 C3 C6 109.59(16)
C13 C3 C6 113.10(18)
C4 C3 C2 101.79(16)
C13 C3 C2 110.50(18)
C6 C3 C2 111.28(18)
C5 C4 C14 126.37(18)
C5 C4 C3 112.10(17)
C14 C4 C3 121.52(17)
C4 C5 N1 127.27(17)
C4 C5 C1 109.76(17)
N1 C5 C1 122.32(17)
C7 C6 C11 117.7(2)
C7 C6 C3 121.8(2)
C11 C6 C3 120.53(19)
C8 C7 C6 121.0(2)
C9 C8 C7 120.7(2)
C10 C9 C8 119.2(3)
C9 C10 C11 120.2(2)
C10 C11 C6 121.2(2)
C19 C14 C15 118.61(18)
C19 C14 C4 122.29(18)
C15 C14 C4 119.10(18)
C16 C15 C14 120.56(19)
C17 C16 C15 120.53(19)
C16 C17 C18 119.35(19)
C17 C18 C19 120.6(2)
C18 C19 C14 120.28(19)
O2 C20 O3 122.98(18)
O2 C20 N1 127.74(19)
O3 C20 N1 109.27(16)
O3 C21 C22 107.32(17)
N1 C22 C23 112.58(16)
N1 C22 C21 100.39(15)
C23 C22 C21 115.47(18)
C24 C23 C22 113.6(2)
C24 C23 C25 112.4(2)
C22 C23 C25 109.62(19)
C20 N1 C5 121.89(16)
C20 N1 C22 112.85(15)
C5 N1 C22 124.74(15)
C20 O3 C21 110.11(16)

loop_
_geom_bond_atom_site_label_1
_geom_bond_atom_site_label_2
_geom_bond_distance
C24 C23 1.519(4)
C1 O1 1.217(3)
C1 C5 1.481(3)
C1 C2 1.523(3)
C2 C12 1.495(3)
C2 C3 1.565(3)
C3 C4 1.526(3)
C3 C13 1.532(3)
C3 C6 1.544(3)
C4 C5 1.343(3)
C4 C14 1.475(3)
C5 N1 1.405(2)
C6 C7 1.390(3)
C6 C11 1.393(3)
C7 C8 1.381(4)
C8 C9 1.379(4)
C9 C10 1.381(4)
C10 C11 1.385(3)
C14 C19 1.391(3)
C14 C15 1.396(3)
C15 C16 1.385(3)
C16 C17 1.381(3)
C17 C18 1.381(3)
C18 C19 1.391(3)
C20 O2 1.203(2)
C20 O3 1.357(3)
C20 N1 1.370(2)
C21 O3 1.440(3)
C21 C22 1.528(3)
C22 N1 1.473(2)
C22 C23 1.520(3)
C23 C25 1.535(3)

loop_
_geom_torsion_atom_site_label_1
_geom_torsion_atom_site_label_2
_geom_torsion_atom_site_label_3
_geom_torsion_atom_site_label_4
_geom_torsion
O1 C1 C2 C12 18.7(3)
C5 C1 C2 C12 -157.9(2)
O1 C1 C2 C3 149.6(2)
C5 C1 C2 C3 -27.0(2)
C12 C2 C3 C4 154.2(2)
C1 C2 C3 C4 24.7(2)
C12 C2 C3 C13 -89.0(3)
C1 C2 C3 C13 141.48(19)
C12 C2 C3 C6 37.6(3)
C1 C2 C3 C6 -92.0(2)
C13 C3 C4 C5 -131.78(19)
C6 C3 C4 C5 103.29(19)
C2 C3 C4 C5 -14.6(2)
C13 C3 C4 C14 48.4(3)
C6 C3 C4 C14 -76.5(2)
C2 C3 C4 C14 165.56(19)
C14 C4 C5 N1 6.6(3)
C3 C4 C5 N1 -173.20(18)
C14 C4 C5 C1 177.42(19)
C3 C4 C5 C1 -2.4(2)
O1 C1 C5 C4 -157.5(2)
C2 C1 C5 C4 19.2(2)
O1 C1 C5 N1 13.8(3)
C2 C1 C5 N1 -169.51(18)
C4 C3 C6 C7 129.9(2)
C13 C3 C6 C7 6.7(3)
C2 C3 C6 C7 -118.3(2)
C4 C3 C6 C11 -50.0(2)
C13 C3 C6 C11 -173.07(19)
C2 C3 C6 C11 61.8(2)
C11 C6 C7 C8 1.2(4)
C3 C6 C7 C8 -178.6(2)
C6 C7 C8 C9 0.5(5)
C7 C8 C9 C10 -1.7(5)
C8 C9 C10 C11 1.2(4)
C9 C10 C11 C6 0.5(4)
C7 C6 C11 C10 -1.7(3)
C3 C6 C11 C10 178.1(2)
C5 C4 C14 C19 -124.6(2)
C3 C4 C14 C19 55.2(3)
C5 C4 C14 C15 55.0(3)
C3 C4 C14 C15 -125.2(2)
C19 C14 C15 C16 1.3(3)
C4 C14 C15 C16 -178.27(19)
C14 C15 C16 C17 0.1(3)
C15 C16 C17 C18 -1.7(3)
C16 C17 C18 C19 1.7(3)
C17 C18 C19 C14 -0.3(3)
C15 C14 C19 C18 -1.3(3)
C4 C14 C19 C18 178.3(2)
O3 C21 C22 N1 -2.1(2)
O3 C21 C22 C23 119.2(2)
N1 C22 C23 C24 57.4(3)
C21 C22 C23 C24 -57.1(3)
N1 C22 C23 C25 -175.99(19)
C21 C22 C23 C25 69.5(3)
O2 C20 N1 C5 9.3(3)
O3 C20 N1 C5 -171.89(17)
O2 C20 N1 C22 -178.5(2)
O3 C20 N1 C22 0.3(2)
C4 C5 N1 C20 -146.5(2)
C1 C5 N1 C20 43.7(3)
C4 C5 N1 C22 42.3(3)
C1 C5 N1 C22 -127.5(2)
C23 C22 N1 C20 -122.16(19)
C21 C22 N1 C20 1.2(2)
C23 C22 N1 C5 49.7(2)
C21 C22 N1 C5 173.10(19)
O2 C20 O3 C21 177.1(2)
N1 C20 O3 C21 -1.8(2)
C22 C21 O3 C20 2.5(3)
